data_4128723
loop_
_publ_author_name
'Gao, Wen-Xi'
'Feng, Hui-Jun'
'Lin, Yue-Jian'
'Jin, Guo-Xin'

_publ_section_title
;
 Covalent Post-assembly Modification Triggers Structural Transformations
 of Borromean Rings.
;
_journal_issue 23
_journal_name_full 'Journal of the American Chemical Society'
_journal_page_first 9160
_journal_page_last 9164
_journal_paper_doi 10.1021/jacs.9b02985
_journal_volume 141
_journal_year 2019
_chemical_formula_moiety 'C64 H76 Cl4 N12 Rh4, 2(C H F3 O3 S), 2(C F3 O3 S), 2(C H4 O)'
_chemical_formula_sum 'C70 H86 Cl4 F12 N12 O14 Rh4 S4'
_chemical_formula_weight 2229.18
_space_group_crystal_system monoclinic
_space_group_IT_number 14
_space_group_name_Hall '-P 2yn'
_space_group_name_H-M_alt 'P 1 21/n 1'
_atom_sites_solution_hydrogens geom
_atom_sites_solution_primary direct
_audit_creation_date 2019-03-06
_audit_creation_method
;
Olex2 1.2-alpha
(compiled 2018.02.02 svn.r3481 for OlexSys, GUI svn.r5470)
;
_cell_angle_alpha 90
_cell_angle_beta 111.907(2)
_cell_angle_gamma 90
_cell_formula_units_Z 2
_cell_length_a 14.5778(7)
_cell_length_b 19.8862(9)
_cell_length_c 18.8713(9)
_cell_measurement_reflns_used 9981
_cell_measurement_temperature 173(2)
_cell_measurement_theta_max 54.877
_cell_measurement_theta_min 2.926
_cell_volume 5075.7(4)
_computing_cell_refinement 'Bruker SAINT'
_computing_data_collection 'Bruker APEX2'
_computing_data_reduction 'Bruker SAINT'
_computing_molecular_graphics 'Olex2 (Dolomanov et al., 2009)'
_computing_publication_material 'Olex2 (Dolomanov et al., 2009)'
_computing_structure_refinement 'SHELXL-2018/3 (Sheldrick, 2018)'
_computing_structure_solution 'SHELXT 2013/1 (Sheldrick, 2013)'
_diffrn_ambient_temperature 173.0
_diffrn_measured_fraction_theta_full 0.985
_diffrn_measured_fraction_theta_max 0.984
_diffrn_measurement_device_type 'Bruker APEX-II CCD'
_diffrn_measurement_method '\f and \w scans'
_diffrn_radiation_type GaK\a
_diffrn_radiation_wavelength 1.34138
_diffrn_reflns_av_R_equivalents 0.0563
_diffrn_reflns_av_unetI/netI 0.0351
_diffrn_reflns_Laue_measured_fraction_full 0.985
_diffrn_reflns_Laue_measured_fraction_max 0.984
_diffrn_reflns_limit_h_max 17
_diffrn_reflns_limit_h_min -17
_diffrn_reflns_limit_k_max 24
_diffrn_reflns_limit_k_min -24
_diffrn_reflns_limit_l_max 22
_diffrn_reflns_limit_l_min -22
_diffrn_reflns_number 55828
_diffrn_reflns_point_group_measured_fraction_full 0.985
_diffrn_reflns_point_group_measured_fraction_max 0.984
_diffrn_reflns_theta_full 53.594
_diffrn_reflns_theta_max 54.921
_diffrn_reflns_theta_min 2.871
_diffrn_standards_number 0
_exptl_absorpt_coefficient_mu 5.028
_exptl_absorpt_correction_T_max 0.7508
_exptl_absorpt_correction_T_min 0.5685
_exptl_absorpt_correction_type multi-scan
_exptl_absorpt_process_details
'SADABS-2016/2 (Bruker,2016/2) was used for absorption correction. wR2(int) was 0.1274 before and 0.0639 after correction. The Ratio of minimum to maximum transmission is 0.7572. The \l/2 correction factor is Not present.'
_exptl_crystal_colour red
_exptl_crystal_density_diffrn 1.459
_exptl_crystal_description block
_exptl_crystal_F_000 2244
_exptl_crystal_size_max 0.2
_exptl_crystal_size_mid 0.15
_exptl_crystal_size_min 0.05
_refine_diff_density_max 3.211
_refine_diff_density_min -1.325
_refine_diff_density_rms 0.147
_refine_ls_extinction_coef 0.00053(5)
_refine_ls_extinction_expression Fc^*^=kFc[1+0.001xFc^2^\l^3^/sin(2\q)]^-1/4^
_refine_ls_extinction_method 'SHELXL-2018/3 (Sheldrick 2018)'
_refine_ls_goodness_of_fit_ref 1.128
_refine_ls_hydrogen_treatment constr
_refine_ls_matrix_type full
_refine_ls_number_parameters 555
_refine_ls_number_reflns 9501
_refine_ls_number_restraints 0
_refine_ls_restrained_S_all 1.128
_refine_ls_R_factor_all 0.0661
_refine_ls_R_factor_gt 0.0534
_refine_ls_shift/su_max 0.001
_refine_ls_shift/su_mean 0.000
_refine_ls_structure_factor_coef Fsqd
_refine_ls_weighting_details 'w=1/[\s^2^(Fo^2^)+(0.0561P)^2^+25.6841P] where P=(Fo^2^+2Fc^2^)/3'
_refine_ls_weighting_scheme calc
_refine_ls_wR_factor_gt 0.1272
_refine_ls_wR_factor_ref 0.1428
_reflns_Friedel_coverage 0.000
_reflns_number_gt 7939
_reflns_number_total 9501
_reflns_threshold_expression 'I > 2\s(I)'
_cod_data_source_file ja9b02985_si_002.cif
_cod_data_source_block ga_90305ga_a
_cod_database_code 4128723
_shelx_shelxl_version_number 2018/3
_shelx_space_group_comment
;
The symmetry employed for this shelxl refinement is uniquely defined
by the following loop, which should always be used as a source of
symmetry information in preference to the above space-group names.
They are only intended as comments.
;
_shelx_estimated_absorpt_t_max 0.787
_shelx_estimated_absorpt_t_min 0.433
_olex2_refinement_description
;
1. Fixed Uiso
 At 1.2 times of:
  All C(H) groups
 At 1.5 times of:
  All C(H,H,H) groups, All O(H) groups
2.a Aromatic/amide H refined with riding coordinates:
 C21(H21), C22(H22), C24(H24), C25(H25), C29(H29), C30(H30), C31(H31), C32(H32)
2.b Idealised Me refined as rotating group:
 C6(H6A,H6B,H6C), C7(H7A,H7B,H7C), C8(H8A,H8B,H8C), C9(H9A,H9B,H9C), C10(H10A,
 H10B,H10C), C16(H16A,H16B,H16C), C17(H17A,H17B,H17C), C18(H18A,H18B,H18C),
 C19(H19A,H19B,H19C), C20(H20A,H20B,H20C), C35(H35A,H35B,H35C)
2.c Idealised tetrahedral OH refined as rotating group:
 O6(H6), O7(H7)
;
_olex2_submission_special_instructions 'No special instructions were received'

loop_
_space_group_symop_operation_xyz
'x, y, z'
'-x+1/2, y+1/2, -z+1/2'
'-x, -y, -z'
'x-1/2, -y-1/2, z-1/2'

loop_
_atom_site_label
_atom_site_type_symbol
_atom_site_fract_x
_atom_site_fract_y
_atom_site_fract_z
_atom_site_U_iso_or_equiv
_atom_site_adp_type
_atom_site_occupancy
_atom_site_site_symmetry_order
_atom_site_calc_flag
_atom_site_refinement_flags_posn
Rh1 Rh 0.02460(3) 0.16195(2) 0.29714(2) 0.02719(13) Uani 1 1 d .
Rh2 Rh 0.18582(3) 0.86837(2) 0.64486(2) 0.02066(12) Uani 1 1 d .
Cl1 Cl -0.00595(8) 0.11494(6) 0.40530(7) 0.0258(3) Uani 1 1 d .
Cl2 Cl -0.15449(9) 0.17647(6) 0.24487(7) 0.0278(3) Uani 1 1 d .
S2 S 0.4522(2) 1.06147(11) 0.63792(15) 0.0753(7) Uani 1 1 d .
F4 F 0.5751(10) 0.9923(6) 0.6039(8) 0.245(7) Uani 1 1 d .
F5 F 0.5526(9) 1.0888(8) 0.5576(8) 0.227(6) Uani 1 1 d .
F6 F 0.6352(6) 1.0769(5) 0.6887(8) 0.182(5) Uani 1 1 d .
O4 O 0.4668(6) 1.0193(4) 0.7013(4) 0.114(3) Uani 1 1 d .
O5 O 0.4460(5) 1.1312(3) 0.6510(4) 0.093(2) Uani 1 1 d .
O6 O 0.3761(6) 1.0384(5) 0.5632(4) 0.110(3) Uani 1 1 d .
H6 H 0.404452 1.026182 0.533886 0.165 Uiso 1 1 calc GR
N1 N 0.0445(3) 0.2563(2) 0.3541(3) 0.0283(9) Uani 1 1 d .
N2 N 0.1831(4) 0.4586(2) 0.5238(3) 0.0361(11) Uani 1 1 d .
N3 N 0.1983(4) 0.5203(2) 0.5531(3) 0.0372(11) Uani 1 1 d .
N4 N 0.0510(4) 0.5569(2) 0.4549(3) 0.0501(15) Uani 1 1 d .
N5 N 0.0360(4) 0.4962(2) 0.4256(3) 0.0482(15) Uani 1 1 d .
N6 N 0.1677(3) 0.76833(19) 0.6011(2) 0.0221(8) Uani 1 1 d .
C0AA C 0.1224(5) 0.1865(3) 0.2391(4) 0.0425(15) Uani 1 1 d .
C1AA C 0.1700(5) 0.1418(3) 0.3021(4) 0.0466(16) Uani 1 1 d .
C3 C 0.1162(6) 0.0803(3) 0.2866(5) 0.0515(18) Uani 1 1 d .
C4 C 0.0327(6) 0.0871(3) 0.2173(5) 0.0540(19) Uani 1 1 d .
C5 C 0.0365(5) 0.1539(4) 0.1874(4) 0.0499(17) Uani 1 1 d .
C6 C 0.1556(7) 0.2555(4) 0.2301(7) 0.079(3) Uani 1 1 d .
H6A H 0.097926 0.285096 0.209105 0.119 Uiso 1 1 calc GR
H6B H 0.191309 0.254400 0.195204 0.119 Uiso 1 1 calc GR
H6C H 0.199403 0.272618 0.279934 0.119 Uiso 1 1 calc GR
C7 C 0.2650(6) 0.1553(6) 0.3673(6) 0.085(3) Uani 1 1 d .
H7A H 0.271728 0.203766 0.377586 0.128 Uiso 1 1 calc GR
H7B H 0.320463 0.139580 0.354260 0.128 Uiso 1 1 calc GR
H7C H 0.265223 0.131556 0.412855 0.128 Uiso 1 1 calc GR
C8 C 0.1430(9) 0.0191(4) 0.3372(7) 0.101(4) Uani 1 1 d .
H8A H 0.183561 0.032616 0.389510 0.151 Uiso 1 1 calc GR
H8B H 0.180362 -0.012372 0.318311 0.151 Uiso 1 1 calc GR
H8C H 0.082549 -0.002782 0.336756 0.151 Uiso 1 1 calc GR
C9 C -0.0434(8) 0.0349(5) 0.1774(7) 0.108(5) Uani 1 1 d .
H9A H -0.038121 -0.002746 0.212319 0.161 Uiso 1 1 calc GR
H9B H -0.032215 0.018511 0.132340 0.161 Uiso 1 1 calc GR
H9C H -0.109609 0.054675 0.161632 0.161 Uiso 1 1 calc GR
C10 C -0.0367(7) 0.1824(6) 0.1155(5) 0.090(3) Uani 1 1 d .
H10A H -0.103504 0.168451 0.109979 0.136 Uiso 1 1 calc GR
H10B H -0.022274 0.166023 0.071782 0.136 Uiso 1 1 calc GR
H10C H -0.032541 0.231641 0.117362 0.136 Uiso 1 1 calc GR
C11 C 0.2477(4) 0.9662(2) 0.6826(3) 0.0276(11) Uani 1 1 d .
C12 C 0.2128(4) 0.9637(2) 0.6008(3) 0.0253(10) Uani 1 1 d .
C13 C 0.2646(4) 0.9106(2) 0.5797(3) 0.0245(10) Uani 1 1 d .
C14 C 0.3345(4) 0.8823(2) 0.6489(3) 0.0272(11) Uani 1 1 d .
C15 C 0.3236(4) 0.9161(2) 0.7121(3) 0.0264(11) Uani 1 1 d .
C16 C 0.2165(5) 1.0159(3) 0.7288(4) 0.0437(15) Uani 1 1 d .
H16A H 0.147470 1.028685 0.700885 0.066 Uiso 1 1 calc GR
H16B H 0.258588 1.055917 0.737983 0.066 Uiso 1 1 calc GR
H16C H 0.223115 0.995573 0.777775 0.066 Uiso 1 1 calc GR
C17 C 0.1369(4) 1.0082(3) 0.5465(3) 0.0351(12) Uani 1 1 d .
H17A H 0.097159 0.982314 0.501246 0.053 Uiso 1 1 calc GR
H17B H 0.169553 1.045383 0.531182 0.053 Uiso 1 1 calc GR
H17C H 0.093862 1.026205 0.571336 0.053 Uiso 1 1 calc GR
C18 C 0.2542(5) 0.8932(3) 0.5007(3) 0.0375(13) Uani 1 1 d .
H18A H 0.274789 0.846473 0.499237 0.056 Uiso 1 1 calc GR
H18B H 0.295893 0.923102 0.484293 0.056 Uiso 1 1 calc GR
H18C H 0.184988 0.898462 0.466442 0.056 Uiso 1 1 calc GR
C19 C 0.4091(4) 0.8296(3) 0.6541(4) 0.0411(14) Uani 1 1 d .
H19A H 0.421005 0.802302 0.699942 0.062 Uiso 1 1 calc GR
H19B H 0.470956 0.850903 0.657006 0.062 Uiso 1 1 calc GR
H19C H 0.384323 0.800738 0.608762 0.062 Uiso 1 1 calc GR
C20 C 0.3807(5) 0.9027(3) 0.7946(3) 0.0441(15) Uani 1 1 d .
H20A H 0.339363 0.912835 0.823975 0.066 Uiso 1 1 calc GR
H20B H 0.439804 0.931193 0.812485 0.066 Uiso 1 1 calc GR
H20C H 0.400401 0.855313 0.801523 0.066 Uiso 1 1 calc GR
C21 C 0.1133(4) 0.2638(3) 0.4243(3) 0.0301(11) Uani 1 1 d .
H21 H 0.147929 0.225102 0.450305 0.036 Uiso 1 1 calc R
C22 C 0.1358(4) 0.3250(3) 0.4604(3) 0.0316(12) Uani 1 1 d .
H22 H 0.185267 0.328440 0.510219 0.038 Uiso 1 1 calc R
C23 C 0.0851(4) 0.3819(2) 0.4229(3) 0.0268(11) Uani 1 1 d .
C24 C 0.0153(4) 0.3745(3) 0.3499(3) 0.0324(12) Uani 1 1 d .
H24 H -0.019061 0.412733 0.322498 0.039 Uiso 1 1 calc R
C25 C -0.0043(4) 0.3116(2) 0.3170(3) 0.0289(11) Uani 1 1 d .
H25 H -0.053260 0.306893 0.267168 0.035 Uiso 1 1 calc R
C26 C 0.1047(4) 0.4493(2) 0.4594(3) 0.0297(11) Uani 1 1 d .
C27 C 0.1328(4) 0.5682(2) 0.5155(3) 0.0290(11) Uani 1 1 d .
C28 C 0.1475(4) 0.6376(2) 0.5451(3) 0.0247(10) Uani 1 1 d .
C29 C 0.2178(4) 0.6534(2) 0.6171(3) 0.0248(10) Uani 1 1 d .
H29 H 0.260623 0.619634 0.647546 0.030 Uiso 1 1 calc R
C30 C 0.2239(4) 0.7183(2) 0.6431(3) 0.0259(10) Uani 1 1 d .
H30 H 0.269829 0.728297 0.692945 0.031 Uiso 1 1 calc R
C31 C 0.1032(4) 0.7540(2) 0.5307(3) 0.0257(10) Uani 1 1 d .
H31 H 0.064612 0.789415 0.500157 0.031 Uiso 1 1 calc R
C32 C 0.0908(4) 0.6898(2) 0.5010(3) 0.0281(11) Uani 1 1 d .
H32 H 0.044179 0.681228 0.451040 0.034 Uiso 1 1 calc R
C34 C 0.5589(14) 1.0548(8) 0.6184(13) 0.148(7) Uani 1 1 d .
S1 S 0.48865(10) 0.66938(7) 0.81224(8) 0.0337(3) Uani 1 1 d .
F1 F 0.6607(3) 0.6421(2) 0.8045(3) 0.0783(15) Uani 1 1 d .
F2 F 0.6600(4) 0.7300(3) 0.8671(3) 0.0820(15) Uani 1 1 d .
F3 F 0.5931(3) 0.7305(2) 0.7443(2) 0.0604(11) Uani 1 1 d .
O1 O 0.4383(4) 0.6362(3) 0.7416(3) 0.0662(15) Uani 1 1 d .
O2 O 0.5163(3) 0.6272(2) 0.8780(3) 0.0466(11) Uani 1 1 d .
O3 O 0.4470(4) 0.7332(2) 0.8194(4) 0.0687(16) Uani 1 1 d .
C33 C 0.6055(5) 0.6937(3) 0.8064(4) 0.0481(16) Uani 1 1 d .
O7 O 0.2669(5) 1.1904(6) 0.5597(4) 0.120(3) Uani 1 1 d .
H7 H 0.322565 1.172905 0.582779 0.181 Uiso 1 1 calc GR
C35 C 0.2134(6) 1.1899(4) 0.6066(5) 0.062(2) Uani 1 1 d .
H35A H 0.150034 1.167245 0.580510 0.094 Uiso 1 1 calc GR
H35B H 0.201505 1.236270 0.618581 0.094 Uiso 1 1 calc GR
H35C H 0.250814 1.165930 0.653968 0.094 Uiso 1 1 calc GR

loop_
_atom_site_aniso_label
_atom_site_aniso_U_11
_atom_site_aniso_U_22
_atom_site_aniso_U_33
_atom_site_aniso_U_23
_atom_site_aniso_U_13
_atom_site_aniso_U_12
Rh1 0.0312(2) 0.0173(2) 0.0357(2) -0.00201(14) 0.01547(18) -0.00153(14)
Rh2 0.0212(2) 0.01542(19) 0.0211(2) -0.00165(12) 0.00295(14) -0.00007(13)
Cl1 0.0212(6) 0.0222(5) 0.0304(6) 0.0036(4) 0.0057(5) 0.0015(4)
Cl2 0.0311(6) 0.0269(6) 0.0231(6) 0.0006(4) 0.0075(5) -0.0005(5)
S2 0.0917(17) 0.0636(12) 0.0966(17) -0.0123(12) 0.0651(15) -0.0143(11)
F4 0.269(14) 0.200(11) 0.297(15) -0.052(10) 0.142(12) 0.133(10)
F5 0.197(11) 0.342(18) 0.231(12) 0.048(12) 0.182(10) -0.007(11)
F6 0.070(5) 0.140(7) 0.294(13) -0.052(8) 0.019(6) -0.010(5)
O4 0.137(7) 0.122(6) 0.076(5) 0.006(4) 0.031(5) -0.075(5)
O5 0.083(5) 0.086(5) 0.093(5) -0.043(4) 0.014(4) 0.022(4)
O6 0.099(5) 0.119(6) 0.095(5) -0.020(5) 0.016(4) -0.057(5)
N1 0.028(2) 0.020(2) 0.036(2) 0.0007(17) 0.0108(19) -0.0005(17)
N2 0.039(3) 0.023(2) 0.035(3) -0.0040(19) 0.001(2) -0.0001(19)
N3 0.040(3) 0.020(2) 0.038(3) -0.0042(19) -0.001(2) 0.0025(19)
N4 0.058(3) 0.023(2) 0.042(3) -0.008(2) -0.013(3) 0.006(2)
N5 0.056(3) 0.021(2) 0.042(3) -0.008(2) -0.012(3) 0.006(2)
N6 0.024(2) 0.0172(19) 0.023(2) -0.0029(15) 0.0065(17) -0.0026(16)
C0AA 0.043(3) 0.033(3) 0.071(4) 0.000(3) 0.044(3) 0.000(3)
C1AA 0.037(3) 0.045(3) 0.064(4) -0.008(3) 0.026(3) 0.012(3)
C3 0.076(5) 0.028(3) 0.076(5) 0.005(3) 0.057(4) 0.012(3)
C4 0.057(4) 0.046(4) 0.083(5) -0.029(4) 0.052(4) -0.019(3)
C5 0.052(4) 0.069(5) 0.042(4) -0.005(3) 0.032(3) 0.005(3)
C6 0.087(6) 0.043(4) 0.144(9) 0.018(5) 0.084(7) 0.001(4)
C7 0.032(4) 0.128(9) 0.091(7) -0.026(6) 0.018(4) 0.015(5)
C8 0.160(10) 0.042(4) 0.155(10) 0.041(5) 0.122(9) 0.056(6)
C9 0.110(8) 0.105(8) 0.148(10) -0.103(8) 0.094(8) -0.071(7)
C10 0.079(6) 0.158(10) 0.044(5) 0.012(5) 0.034(5) 0.026(7)
C11 0.031(3) 0.017(2) 0.032(3) -0.005(2) 0.010(2) -0.004(2)
C12 0.018(2) 0.023(2) 0.033(3) 0.001(2) 0.007(2) -0.0075(19)
C13 0.020(2) 0.024(2) 0.028(3) -0.0046(19) 0.006(2) -0.0097(19)
C14 0.018(2) 0.022(2) 0.036(3) -0.003(2) 0.003(2) -0.0019(19)
C15 0.020(2) 0.023(2) 0.026(3) 0.0004(19) -0.002(2) -0.0053(19)
C16 0.065(4) 0.023(3) 0.048(4) -0.016(2) 0.026(3) -0.007(3)
C17 0.032(3) 0.030(3) 0.037(3) 0.009(2) 0.007(2) 0.005(2)
C18 0.041(3) 0.045(3) 0.031(3) -0.008(2) 0.018(3) -0.007(3)
C19 0.027(3) 0.037(3) 0.058(4) 0.006(3) 0.014(3) 0.009(2)
C20 0.040(3) 0.044(3) 0.028(3) -0.001(3) -0.012(3) -0.008(3)
C21 0.023(3) 0.023(2) 0.039(3) 0.005(2) 0.006(2) 0.000(2)
C22 0.029(3) 0.025(3) 0.033(3) 0.002(2) 0.002(2) 0.000(2)
C23 0.029(3) 0.016(2) 0.032(3) -0.003(2) 0.008(2) -0.0030(19)
C24 0.036(3) 0.021(2) 0.034(3) -0.001(2) 0.006(2) -0.002(2)
C25 0.032(3) 0.020(2) 0.029(3) 0.001(2) 0.006(2) 0.000(2)
C26 0.037(3) 0.016(2) 0.030(3) 0.002(2) 0.005(2) 0.001(2)
C27 0.036(3) 0.019(2) 0.027(3) -0.0007(19) 0.006(2) -0.002(2)
C28 0.025(3) 0.018(2) 0.027(3) 0.0000(19) 0.005(2) 0.0004(19)
C29 0.025(3) 0.023(2) 0.021(2) 0.0001(19) 0.001(2) -0.0016(19)
C30 0.027(3) 0.018(2) 0.026(3) 0.0006(19) 0.002(2) 0.0005(19)
C31 0.031(3) 0.018(2) 0.023(2) -0.0006(18) 0.004(2) 0.0010(19)
C32 0.033(3) 0.021(2) 0.021(2) -0.0004(19) -0.001(2) 0.004(2)
C34 0.157(16) 0.114(11) 0.22(2) -0.021(13) 0.128(16) 0.026(11)
S1 0.0278(7) 0.0307(7) 0.0370(7) 0.0081(5) 0.0056(6) 0.0007(5)
F1 0.061(3) 0.072(3) 0.120(4) 0.045(3) 0.055(3) 0.033(2)
F2 0.069(3) 0.088(3) 0.072(3) 0.002(3) 0.006(3) -0.039(3)
F3 0.049(2) 0.067(3) 0.069(3) 0.039(2) 0.026(2) 0.012(2)
O1 0.056(3) 0.083(4) 0.039(3) -0.001(2) -0.006(2) -0.031(3)
O2 0.041(2) 0.049(3) 0.045(2) 0.020(2) 0.009(2) -0.0015(19)
O3 0.082(4) 0.043(3) 0.105(5) 0.023(3) 0.062(4) 0.026(3)
C33 0.051(4) 0.044(4) 0.049(4) 0.020(3) 0.017(3) 0.005(3)
O7 0.057(4) 0.229(10) 0.079(5) 0.078(6) 0.030(4) 0.045(5)
C35 0.063(5) 0.062(5) 0.056(5) 0.002(4) 0.015(4) -0.008(4)

loop_
_atom_type_symbol
_atom_type_description
_atom_type_scat_dispersion_real
_atom_type_scat_dispersion_imag
_atom_type_scat_source
C C 0.0150 0.0070 'International Tables Vol C Tables 4.2.6.8 and 6.1.1.4'
H H 0.0000 0.0000 'International Tables Vol C Tables 4.2.6.8 and 6.1.1.4'
Cl Cl 0.3290 0.5400 'International Tables Vol C Tables 4.2.6.8 and 6.1.1.4'
F F 0.0600 0.0410 'International Tables Vol C Tables 4.2.6.8 and 6.1.1.4'
N N 0.0250 0.0140 'International Tables Vol C Tables 4.2.6.8 and 6.1.1.4'
O O 0.0410 0.0250 'International Tables Vol C Tables 4.2.6.8 and 6.1.1.4'
Rh Rh -0.0160 2.8650 'International Tables Vol C Tables 4.2.6.8 and 6.1.1.4'
S S 0.2920 0.4250 'International Tables Vol C Tables 4.2.6.8 and 6.1.1.4'

loop_
_geom_angle_atom_site_label_1
_geom_angle_atom_site_label_2
_geom_angle_atom_site_label_3
_geom_angle
_geom_angle_site_symmetry_1
_geom_angle_site_symmetry_3
Cl1 Rh1 Cl2 83.19(4) . .
N1 Rh1 Cl1 87.02(12) . .
N1 Rh1 Cl2 91.34(12) . .
N1 Rh1 C0AA 93.8(2) . .
N1 Rh1 C3 137.5(3) . .
N1 Rh1 C4 158.6(2) . .
N1 Rh1 C5 120.5(2) . .
C0AA Rh1 Cl1 151.3(2) . .
C0AA Rh1 Cl2 125.4(2) . .
C0AA Rh1 C3 64.8(2) . .
C1AA Rh1 Cl1 112.5(2) . .
C1AA Rh1 Cl2 160.0(2) . .
C1AA Rh1 N1 101.5(2) . .
C1AA Rh1 C0AA 39.3(3) . .
C1AA Rh1 C3 38.8(3) . .
C1AA Rh1 C4 65.6(3) . .
C1AA Rh1 C5 65.8(3) . .
C3 Rh1 Cl1 95.84(18) . .
C3 Rh1 Cl2 131.1(2) . .
C4 Rh1 Cl1 113.4(2) . .
C4 Rh1 Cl2 97.4(2) . .
C4 Rh1 C0AA 65.2(2) . .
C4 Rh1 C3 38.5(3) . .
C5 Rh1 Cl1 152.4(2) . .
C5 Rh1 Cl2 94.5(2) . .
C5 Rh1 C0AA 38.7(3) . .
C5 Rh1 C3 65.1(3) . .
C5 Rh1 C4 39.5(3) . .
Cl1 Rh2 Cl2 82.32(4) 3_566 3_566
N6 Rh2 Cl1 90.95(11) . 3_566
N6 Rh2 Cl2 87.37(11) . 3_566
N6 Rh2 C11 161.48(18) . .
N6 Rh2 C12 133.01(18) . .
N6 Rh2 C13 99.15(17) . .
N6 Rh2 C14 96.38(17) . .
N6 Rh2 C15 126.35(18) . .
C11 Rh2 Cl1 105.13(15) . 3_566
C11 Rh2 Cl2 103.59(15) . 3_566
C11 Rh2 C12 38.87(19) . .
C11 Rh2 C14 65.21(19) . .
C11 Rh2 C15 39.00(19) . .
C12 Rh2 Cl1 93.14(13) . 3_566
C12 Rh2 Cl2 139.56(14) . 3_566
C13 Rh2 Cl1 116.72(14) . 3_566
C13 Rh2 Cl2 159.51(14) . 3_566
C13 Rh2 C11 65.62(19) . .
C13 Rh2 C12 38.97(19) . .
C13 Rh2 C14 39.07(19) . .
C13 Rh2 C15 65.40(19) . .
C14 Rh2 Cl1 155.54(15) . 3_566
C14 Rh2 Cl2 121.20(15) . 3_566
C14 Rh2 C12 64.96(19) . .
C15 Rh2 Cl1 142.57(14) . 3_566
C15 Rh2 Cl2 95.06(14) . 3_566
C15 Rh2 C12 64.99(18) . .
C15 Rh2 C14 38.7(2) . .
Rh1 Cl1 Rh2 97.36(4) . 3_566
Rh1 Cl2 Rh2 97.10(4) . 3_566
O4 S2 O5 115.6(5) . .
O4 S2 O6 116.1(5) . .
O4 S2 C34 105.8(8) . .
O5 S2 O6 112.9(5) . .
O5 S2 C34 103.5(7) . .
O6 S2 C34 100.6(8) . .
S2 O6 H6 109.5 . .
C21 N1 Rh1 120.5(3) . .
C21 N1 C25 118.5(4) . .
C25 N1 Rh1 120.6(4) . .
N3 N2 C26 117.3(4) . .
N2 N3 C27 117.2(5) . .
N5 N4 C27 118.3(5) . .
N4 N5 C26 117.5(5) . .
C30 N6 Rh2 120.1(3) . .
C31 N6 Rh2 121.4(3) . .
C31 N6 C30 118.4(4) . .
C1AA C0AA Rh1 69.3(3) . .
C1AA C0AA C6 126.0(7) . .
C5 C0AA Rh1 70.5(3) . .
C5 C0AA C1AA 108.3(6) . .
C5 C0AA C6 125.6(7) . .
C6 C0AA Rh1 125.0(5) . .
C0AA C1AA Rh1 71.4(3) . .
C0AA C1AA C7 125.6(7) . .
C3 C1AA Rh1 71.9(4) . .
C3 C1AA C0AA 107.6(6) . .
C3 C1AA C7 126.5(8) . .
C7 C1AA Rh1 127.3(5) . .
C1AA C3 Rh1 69.4(3) . .
C1AA C3 C8 124.8(9) . .
C4 C3 Rh1 70.5(4) . .
C4 C3 C1AA 109.0(6) . .
C4 C3 C8 126.2(8) . .
C8 C3 Rh1 124.9(5) . .
C3 C4 Rh1 70.9(4) . .
C3 C4 C5 107.5(6) . .
C3 C4 C9 127.9(9) . .
C5 C4 Rh1 70.1(3) . .
C5 C4 C9 124.5(9) . .
C9 C4 Rh1 127.3(5) . .
C0AA C5 Rh1 70.8(4) . .
C0AA C5 C4 107.6(6) . .
C0AA C5 C10 126.7(8) . .
C4 C5 Rh1 70.4(4) . .
C4 C5 C10 125.7(8) . .
C10 C5 Rh1 124.2(5) . .
C0AA C6 H6A 109.5 . .
C0AA C6 H6B 109.5 . .
C0AA C6 H6C 109.5 . .
H6A C6 H6B 109.5 . .
H6A C6 H6C 109.5 . .
H6B C6 H6C 109.5 . .
C1AA C7 H7A 109.5 . .
C1AA C7 H7B 109.5 . .
C1AA C7 H7C 109.5 . .
H7A C7 H7B 109.5 . .
H7A C7 H7C 109.5 . .
H7B C7 H7C 109.5 . .
C3 C8 H8A 109.5 . .
C3 C8 H8B 109.5 . .
C3 C8 H8C 109.5 . .
H8A C8 H8B 109.5 . .
H8A C8 H8C 109.5 . .
H8B C8 H8C 109.5 . .
C4 C9 H9A 109.5 . .
C4 C9 H9B 109.5 . .
C4 C9 H9C 109.5 . .
H9A C9 H9B 109.5 . .
H9A C9 H9C 109.5 . .
H9B C9 H9C 109.5 . .
C5 C10 H10A 109.5 . .
C5 C10 H10B 109.5 . .
C5 C10 H10C 109.5 . .
H10A C10 H10B 109.5 . .
H10A C10 H10C 109.5 . .
H10B C10 H10C 109.5 . .
C12 C11 Rh2 71.0(3) . .
C12 C11 C15 107.7(4) . .
C12 C11 C16 126.0(5) . .
C15 C11 Rh2 70.6(3) . .
C15 C11 C16 126.1(5) . .
C16 C11 Rh2 127.5(4) . .
C11 C12 Rh2 70.1(3) . .
C11 C12 C13 108.2(4) . .
C11 C12 C17 126.4(5) . .
C13 C12 Rh2 69.7(3) . .
C13 C12 C17 125.4(5) . .
C17 C12 Rh2 126.2(4) . .
C12 C13 Rh2 71.3(3) . .
C12 C13 C14 107.7(4) . .
C12 C13 C18 125.7(5) . .
C14 C13 Rh2 71.0(3) . .
C14 C13 C18 126.4(5) . .
C18 C13 Rh2 127.6(4) . .
C13 C14 Rh2 69.9(3) . .
C13 C14 C19 126.1(5) . .
C15 C14 Rh2 70.5(3) . .
C15 C14 C13 108.2(4) . .
C15 C14 C19 125.7(5) . .
C19 C14 Rh2 127.7(4) . .
C11 C15 Rh2 70.4(3) . .
C11 C15 C20 125.2(5) . .
C14 C15 Rh2 70.8(3) . .
C14 C15 C11 108.2(4) . .
C14 C15 C20 126.5(5) . .
C20 C15 Rh2 124.8(4) . .
C11 C16 H16A 109.5 . .
C11 C16 H16B 109.5 . .
C11 C16 H16C 109.5 . .
H16A C16 H16B 109.5 . .
H16A C16 H16C 109.5 . .
H16B C16 H16C 109.5 . .
C12 C17 H17A 109.5 . .
C12 C17 H17B 109.5 . .
C12 C17 H17C 109.5 . .
H17A C17 H17B 109.5 . .
H17A C17 H17C 109.5 . .
H17B C17 H17C 109.5 . .
C13 C18 H18A 109.5 . .
C13 C18 H18B 109.5 . .
C13 C18 H18C 109.5 . .
H18A C18 H18B 109.5 . .
H18A C18 H18C 109.5 . .
H18B C18 H18C 109.5 . .
C14 C19 H19A 109.5 . .
C14 C19 H19B 109.5 . .
C14 C19 H19C 109.5 . .
H19A C19 H19B 109.5 . .
H19A C19 H19C 109.5 . .
H19B C19 H19C 109.5 . .
C15 C20 H20A 109.5 . .
C15 C20 H20B 109.5 . .
C15 C20 H20C 109.5 . .
H20A C20 H20B 109.5 . .
H20A C20 H20C 109.5 . .
H20B C20 H20C 109.5 . .
N1 C21 H21 118.6 . .
N1 C21 C22 122.8(5) . .
C22 C21 H21 118.6 . .
C21 C22 H22 120.5 . .
C21 C22 C23 119.0(5) . .
C23 C22 H22 120.5 . .
C22 C23 C26 121.7(5) . .
C24 C23 C22 118.3(5) . .
C24 C23 C26 120.0(5) . .
C23 C24 H24 120.1 . .
C25 C24 C23 119.8(5) . .
C25 C24 H24 120.1 . .
N1 C25 C24 121.6(5) . .
N1 C25 H25 119.2 . .
C24 C25 H25 119.2 . .
N2 C26 N5 124.8(5) . .
N2 C26 C23 119.8(5) . .
N5 C26 C23 115.2(5) . .
N3 C27 C28 119.1(5) . .
N4 C27 N3 124.5(5) . .
N4 C27 C28 116.3(5) . .
C29 C28 C27 121.9(4) . .
C32 C28 C27 120.0(5) . .
C32 C28 C29 118.1(4) . .
C28 C29 H29 120.5 . .
C30 C29 C28 119.0(5) . .
C30 C29 H29 120.5 . .
N6 C30 C29 122.8(5) . .
N6 C30 H30 118.6 . .
C29 C30 H30 118.6 . .
N6 C31 H31 118.8 . .
N6 C31 C32 122.4(4) . .
C32 C31 H31 118.8 . .
C28 C32 H32 120.4 . .
C31 C32 C28 119.2(5) . .
C31 C32 H32 120.4 . .
F4 C34 S2 111.2(14) . .
F4 C34 F6 110.0(16) . .
F5 C34 S2 111.9(13) . .
F5 C34 F4 105.6(16) . .
F5 C34 F6 115.2(16) . .
F6 C34 S2 103.1(11) . .
O1 S1 O2 115.0(3) . .
O1 S1 O3 114.2(4) . .
O1 S1 C33 103.6(3) . .
O2 S1 O3 115.5(3) . .
O2 S1 C33 104.0(3) . .
O3 S1 C33 102.1(3) . .
F1 C33 S1 113.1(5) . .
F1 C33 F2 105.8(6) . .
F1 C33 F3 106.7(6) . .
F2 C33 S1 111.4(5) . .
F3 C33 S1 112.1(5) . .
F3 C33 F2 107.3(6) . .
C35 O7 H7 109.5 . .
O7 C35 H35A 109.5 . .
O7 C35 H35B 109.5 . .
O7 C35 H35C 109.5 . .
H35A C35 H35B 109.5 . .
H35A C35 H35C 109.5 . .
H35B C35 H35C 109.5 . .

loop_
_geom_bond_atom_site_label_1
_geom_bond_atom_site_label_2
_geom_bond_distance
_geom_bond_site_symmetry_2
Rh1 Cl1 2.4323(13) .
Rh1 Cl2 2.4393(13) .
Rh1 N1 2.129(4) .
Rh1 C0AA 2.152(6) .
Rh1 C1AA 2.124(6) .
Rh1 C3 2.157(6) .
Rh1 C4 2.152(6) .
Rh1 C5 2.147(6) .
Rh2 Cl1 2.4555(12) 3_566
Rh2 Cl2 2.4582(12) 3_566
Rh2 N6 2.132(4) .
Rh2 C11 2.152(5) .
Rh2 C12 2.164(5) .
Rh2 C13 2.143(5) .
Rh2 C14 2.159(5) .
Rh2 C15 2.155(5) .
S2 O4 1.411(7) .
S2 O5 1.418(6) .
S2 O6 1.504(7) .
S2 C34 1.732(15) .
F4 C34 1.312(17) .
F5 C34 1.30(2) .
F6 C34 1.44(2) .
O6 H6 0.8400 .
N1 C21 1.338(7) .
N1 C25 1.353(7) .
N2 N3 1.330(6) .
N2 C26 1.334(7) .
N3 C27 1.349(7) .
N4 N5 1.310(7) .
N4 C27 1.327(7) .
N5 C26 1.343(7) .
N6 C30 1.344(6) .
N6 C31 1.341(6) .
C0AA C1AA 1.439(10) .
C0AA C5 1.424(10) .
C0AA C6 1.487(9) .
C1AA C3 1.422(10) .
C1AA C7 1.495(11) .
C3 C4 1.422(11) .
C3 C8 1.507(10) .
C4 C5 1.451(10) .
C4 C9 1.501(10) .
C5 C10 1.492(11) .
C6 H6A 0.9800 .
C6 H6B 0.9800 .
C6 H6C 0.9800 .
C7 H7A 0.9800 .
C7 H7B 0.9800 .
C7 H7C 0.9800 .
C8 H8A 0.9800 .
C8 H8B 0.9800 .
C8 H8C 0.9800 .
C9 H9A 0.9800 .
C9 H9B 0.9800 .
C9 H9C 0.9800 .
C10 H10A 0.9800 .
C10 H10B 0.9800 .
C10 H10C 0.9800 .
C11 C12 1.436(7) .
C11 C15 1.438(7) .
C11 C16 1.495(7) .
C12 C13 1.437(7) .
C12 C17 1.487(7) .
C13 C14 1.439(7) .
C13 C18 1.481(7) .
C14 C15 1.429(7) .
C14 C19 1.486(7) .
C15 C20 1.490(7) .
C16 H16A 0.9800 .
C16 H16B 0.9800 .
C16 H16C 0.9800 .
C17 H17A 0.9800 .
C17 H17B 0.9800 .
C17 H17C 0.9800 .
C18 H18A 0.9800 .
C18 H18B 0.9800 .
C18 H18C 0.9800 .
C19 H19A 0.9800 .
C19 H19B 0.9800 .
C19 H19C 0.9800 .
C20 H20A 0.9800 .
C20 H20B 0.9800 .
C20 H20C 0.9800 .
C21 H21 0.9500 .
C21 C22 1.374(7) .
C22 H22 0.9500 .
C22 C23 1.392(7) .
C23 C24 1.382(7) .
C23 C26 1.486(7) .
C24 H24 0.9500 .
C24 C25 1.379(7) .
C25 H25 0.9500 .
C27 C28 1.476(7) .
C28 C29 1.397(7) .
C28 C32 1.392(7) .
C29 H29 0.9500 .
C29 C30 1.372(7) .
C30 H30 0.9500 .
C31 H31 0.9500 .
C31 C32 1.379(7) .
C32 H32 0.9500 .
S1 O1 1.421(5) .
S1 O2 1.426(4) .
S1 O3 1.435(5) .
S1 C33 1.813(7) .
F1 C33 1.312(8) .
F2 C33 1.336(9) .
F3 C33 1.335(7) .
O7 H7 0.8400 .
O7 C35 1.379(10) .
C35 H35A 0.9800 .
C35 H35B 0.9800 .
C35 H35C 0.9800 .

loop_
_smtbx_masks_void_nr
_smtbx_masks_void_average_x
_smtbx_masks_void_average_y
_smtbx_masks_void_average_z
_smtbx_masks_void_volume
_smtbx_masks_void_count_electrons
1 0.000 0.000 0.000 545.5 191.2
2 -0.500 0.500 0.500 545.5 191.2
